data_5000360
loop_
_publ_author_name
'Yandulov, Dmitry V.'
'Huffman, John C.'
'Caulton, Kenneth G.'

_publ_section_title
;
 An osmium hydrido methyl species via an unconventional methyl transfer
;
_journal_coden_ASTM NJCHE5
_journal_issue 9
_journal_name_full 'New Journal of Chemistry'
_journal_page_first 649
_journal_page_last 650
_journal_paper_doi 10.1039/b004484i
_journal_volume 24
_journal_year 2000
_chemical_formula_sum 'C26 H58 N2 O Os P2'
_chemical_formula_weight 666.937
_space_group_crystal_system triclinic
_space_group_IT_number 2
_space_group_name_Hall '-P 1'
_space_group_name_H-M_alt 'P -1'
_audit_creation_method 'minor manual editing of SDT2CIF v. 1.2 BETA  output'
_cell_angle_alpha 103.6978
_cell_angle_beta 99.4508(12)
_cell_angle_gamma 98.8901(12)
_cell_formula_units_Z 2
_cell_length_a 8.8330(2)
_cell_length_b 11.5202(3)
_cell_length_c 16.0550(4)
_cell_measurement_temperature 113.
_cell_volume 1533.49(7)
_computing_cell_refinement 'Bruker SAINT'
_computing_data_collection 'Bruker SMART'
_computing_data_reduction 'Bruker SAINT'
_computing_molecular_graphics 'XTEL, local package'
_computing_publication_material 'XTEL, local package'
_computing_structure_refinement 'XTEL, local package'
_computing_structure_solution SHELXTL
_diffrn_ambient_temperature 113.
_diffrn_measured_fraction_theta_full 0
_diffrn_measured_fraction_theta_max 1
_diffrn_measurement_device_type 'CCD area detector'
_diffrn_measurement_method 'phi and omega scans'
_diffrn_radiation_type 'Mo K\a'
_diffrn_radiation_wavelength 0.71073
_diffrn_reflns_av_R_equivalents 0.031
_diffrn_reflns_limit_h_max 13
_diffrn_reflns_limit_h_min -13
_diffrn_reflns_limit_k_max 17
_diffrn_reflns_limit_k_min -17
_diffrn_reflns_limit_l_max 24
_diffrn_reflns_limit_l_min -24
_diffrn_reflns_number 42598
_diffrn_reflns_theta_full 0
_diffrn_reflns_theta_max 32.5295
_diffrn_reflns_theta_min 2.38659
_exptl_absorpt_coefficient_mu 4.2786
_exptl_absorpt_correction_type none
_exptl_absorpt_process_details none
_exptl_crystal_colour 'pale yellow'
_exptl_crystal_density_diffrn 1.444
_exptl_crystal_density_method 'not measured'
_exptl_crystal_description irregular
_exptl_crystal_F_000 684
_exptl_crystal_size_max .30
_exptl_crystal_size_mid .30
_exptl_crystal_size_min .25
_refine_diff_density_max 2.43
_refine_diff_density_min -0.75
_refine_ls_abs_structure_details none
_refine_ls_extinction_coef 0.000000154(14)
_refine_ls_extinction_expression
;
Larson, A. C. (1967).  Acta Cryst. 23, p. 664.  Eq. (3)
;
_refine_ls_extinction_method Zachariasen
_refine_ls_goodness_of_fit_ref 0.5487
_refine_ls_matrix_type full
_refine_ls_number_parameters 522
_refine_ls_number_reflns 98990
_refine_ls_R_factor_gt 0.0159
_refine_ls_shift/su_max 0.0048
_refine_ls_structure_factor_coef F
_refine_ls_weighting_details w^-1^=\s^2^(F)+(.07F)^2^
_refine_ls_weighting_scheme calc
_refine_ls_wR_factor_ref 0.0134
_reflns_number_gt 9900
_reflns_number_total 11137
_reflns_threshold_expression F^2^>2.33\s(F^2^)
_cod_duplicate_entry 7051326
_cod_depositor_comments
;
 Adding additional data from the original supplementary material.

 Antanas Vaitkus,
 2018-09-15
;
_cod_original_formula_sum 'C26 H58 N2 O1 Os1 P2'
_cod_database_code 5000360

loop_
_space_group_symop_id
_space_group_symop_operation_xyz
1 x,y,z
2 -x,-y,-z

loop_
_atom_site_label
_atom_site_type_symbol
_atom_site_fract_x
_atom_site_fract_y
_atom_site_fract_z
_atom_site_U_iso_or_equiv
_atom_site_adp_type
_atom_site_occupancy
_atom_site_disorder_group
_atom_site_disorder_assembly
OS1 OS -0.346138(8) 0.024382(6) -0.218543(4) 0.01163(2) Uani 1 0 .
N2 N -0.15541(19) -0.00834(15) -0.20111(10) 0.0167(5) Uani 1 0 .
O3 O -0.02978(17) -0.03481(15) -0.18847(10) 0.0252(6) Uani 1 0 .
C4 C -0.3409(2) 0.13632(18) -0.31503(13) 0.0169(6) Uani 1 0 .
C5 C -0.1865(2) 0.20891(18) -0.31730(12) 0.0173(6) Uani 1 0 .
C6 C -0.0646(3) 0.1368(2) -0.34525(16) 0.0241(7) Uani 1 0 .
C7 C 0.0595(3) 0.2105(2) -0.37710(19) 0.0352(10) Uani 1 0 .
C8 C 0.1129(3) 0.3353(2) -0.3141(2) 0.0381(10) Uani 1 0 .
C9 C -0.0213(2) 0.4018(2) -0.30639(15) 0.0267(7) Uani 1 0 .
N10 N -0.16740(19) 0.32527(16) -0.29913(11) 0.0209(6) Uani 1 0 .
C11 C -0.0658(3) 0.4518(3) -0.38517(18) 0.0388(10) Uani 1 0 .
C12 C 0.0250(4) 0.5104(2) -0.2240(2) 0.0423(10) Uani 1 0 .
P13 P -0.32239(6) 0.19770(4) -0.09974(3) 0.01401(15) Uani 1 0 .
C14 C -0.1240(2) 0.24308(19) -0.02811(13) 0.0193(6) Uani 1 0 .
C15 C -0.0849(3) 0.1476(2) 0.01936(16) 0.0277(8) Uani 1 0 .
C16 C -0.0004(3) 0.2722(2) -0.08070(16) 0.0253(7) Uani 1 0 .
C17 C -0.3512(2) 0.33954(18) -0.13010(13) 0.0173(6) Uani 1 0 .
C18 C -0.2788(3) 0.4605(2) -0.06125(16) 0.0257(8) Uani 1 0 .
C19 C -0.5229(3) 0.3362(2) -0.16813(16) 0.0243(8) Uani 1 0 .
C20 C -0.4499(3) 0.1691(2) -0.02225(13) 0.0210(7) Uani 1 0 .
C21 C -0.6229(3) 0.1196(2) -0.06326(17) 0.0289(9) Uani 1 0 .
C22 C -0.4323(4) 0.2764(3) 0.05821(17) 0.0351(10) Uani 1 0 .
P23 P -0.47070(6) -0.15650(4) -0.32961(3) 0.01393(15) Uani 1 0 .
C24 C -0.3873(2) -0.18078(19) -0.43023(13) 0.0191(6) Uani 1 0 .
C25 C -0.2241(3) -0.2093(2) -0.41188(16) 0.0263(8) Uani 1 0 .
C26 C -0.4865(3) -0.2706(2) -0.51455(15) 0.0273(8) Uani 1 0 .
C27 C -0.4718(3) -0.29465(18) -0.28861(13) 0.0202(7) Uani 1 0 .
C28 C -0.5364(3) -0.4168(2) -0.35730(17) 0.0332(9) Uani 1 0 .
C29 C -0.3153(3) -0.2974(2) -0.23289(16) 0.0259(8) Uani 1 0 .
C30 C -0.6817(2) -0.1677(2) -0.37255(14) 0.0227(7) Uani 1 0 .
C31 C -0.7071(3) -0.0638(2) -0.41419(17) 0.0303(9) Uani 1 0 .
C32 C -0.7808(3) -0.1717(3) -0.30355(19) 0.0338(9) Uani 1 0 .
H1 H -0.521(3) 0.047(2) -0.2286(14) 0.024(6) Uiso 1 0 .
H2 H -0.434(3) -0.048(2) -0.1555(16) 0.045(8) Uiso 1 0 .
H3 H -0.383(2) 0.0797(19) -0.3751(14) 0.018(6) Uiso 1 0 .
H4 H -0.417(2) 0.192(2) -0.3085(14) 0.018(6) Uiso 1 0 .
H5 H -0.012(3) 0.111(2) -0.2970(17) 0.040(8) Uiso 1 0 .
H6 H -0.118(3) 0.063(2) -0.3890(16) 0.032(7) Uiso 1 0 .
H7 H 0.145(3) 0.171(2) -0.3817(16) 0.036(7) Uiso 1 0 .
H8 H 0.017(3) 0.220(2) -0.4362(17) 0.043(8) Uiso 1 0 .
H9 H 0.153(3) 0.330(2) -0.2567(18) 0.044(8) Uiso 1 0 .
H10 H 0.196(3) 0.382(3) -0.3343(18) 0.054(9) Uiso 1 0 .
H11 H 0.022(3) 0.511(3) -0.3919(17) 0.047(8) Uiso 1 0 .
H12 H -0.091(3) 0.384(2) -0.4410(16) 0.031(7) Uiso 1 0 .
H13 H -0.157(3) 0.493(3) -0.3820(18) 0.050(9) Uiso 1 0 .
H14 H 0.054(3) 0.486(3) -0.1724(18) 0.048(9) Uiso 1 0 .
H15 H 0.117(3) 0.561(3) -0.2306(18) 0.051(9) Uiso 1 0 .
H16 H -0.063(3) 0.553(3) -0.2159(18) 0.050(9) Uiso 1 0 .
H17 H -0.125(3) 0.315(2) 0.0131(14) 0.019(6) Uiso 1 0 .
H18 H -0.151(3) 0.139(2) 0.0619(16) 0.029(7) Uiso 1 0 .
H19 H -0.100(3) 0.066(2) -0.0203(16) 0.038(8) Uiso 1 0 .
H20 H 0.021(3) 0.173(2) 0.0515(16) 0.038(7) Uiso 1 0 .
H21 H 0.010(3) 0.201(2) -0.1210(15) 0.026(7) Uiso 1 0 .
H22 H -0.026(3) 0.331(2) -0.1123(17) 0.041(8) Uiso 1 0 .
H23 H 0.100(3) 0.307(2) -0.0413(16) 0.037(7) Uiso 1 0 .
H24 H -0.298(2) 0.3369(19) -0.1770(14) 0.017(6) Uiso 1 0 .
H25 H -0.160(3) 0.470(2) -0.0408(16) 0.036(7) Uiso 1 0 .
H26 H -0.295(3) 0.525(2) -0.0854(16) 0.033(7) Uiso 1 0 .
H27 H -0.328(3) 0.471(2) -0.0101(17) 0.036(7) Uiso 1 0 .
H28 H -0.579(3) 0.355(2) -0.1229(15) 0.026(6) Uiso 1 0 .
H29 H -0.528(3) 0.397(2) -0.1987(16) 0.033(7) Uiso 1 0 .
H30 H -0.581(2) 0.256(2) -0.2091(14) 0.019(6) Uiso 1 0 .
H31 H -0.411(2) 0.1070(19) -0.0041(13) 0.015(6) Uiso 1 0 .
H32 H -0.671(3) 0.177(2) -0.0856(15) 0.030(7) Uiso 1 0 .
H33 H -0.639(3) 0.051(2) -0.1110(17) 0.037(8) Uiso 1 0 .
H34 H -0.673(3) 0.102(2) -0.0186(17) 0.040(8) Uiso 1 0 .
H35 H -0.330(4) 0.307(3) 0.0872(19) 0.052(9) Uiso 1 0 .
H36 H -0.481(3) 0.342(3) 0.0428(17) 0.045(8) Uiso 1 0 .
H37 H -0.491(4) 0.243(3) 0.096(2) 0.061(10) Uiso 1 0 .
H38 H -0.376(3) -0.106(2) -0.4416(14) 0.022(6) Uiso 1 0 .
H39 H -0.226(3) -0.291(2) -0.4072(15) 0.030(7) Uiso 1 0 .
H40 H -0.166(3) -0.195(2) -0.4563(17) 0.035(7) Uiso 1 0 .
H41 H -0.159(3) -0.158(2) -0.3595(17) 0.037(8) Uiso 1 0 .
H42 H -0.586(3) -0.255(2) -0.5332(16) 0.034(7) Uiso 1 0 .
H43 H -0.429(3) -0.270(2) -0.5631(17) 0.043(8) Uiso 1 0 .
H44 H -0.504(3) -0.351(2) -0.5091(15) 0.032(7) Uiso 1 0 .
H45 H -0.542(3) -0.280(2) -0.2508(14) 0.020(6) Uiso 1 0 .
H46 H -0.639(3) -0.419(2) -0.3958(17) 0.038(8) Uiso 1 0 .
H47 H -0.469(3) -0.439(2) -0.3946(18) 0.043(8) Uiso 1 0 .
H48 H -0.555(3) -0.482(2) -0.3270(17) 0.041(8) Uiso 1 0 .
H49 H -0.325(3) -0.365(2) -0.2068(17) 0.041(8) Uiso 1 0 .
H50 H -0.236(3) -0.302(2) -0.2660(16) 0.033(7) Uiso 1 0 .
H51 H -0.278(3) -0.225(2) -0.1807(16) 0.030(7) Uiso 1 0 .
H52 H -0.716(3) -0.244(2) -0.4167(14) 0.022(6) Uiso 1 0 .
H53 H -0.673(3) 0.017(2) -0.3688(16) 0.034(7) Uiso 1 0 .
H54 H -0.650(3) -0.061(2) -0.4631(17) 0.042(8) Uiso 1 0 .
H55 H -0.818(3) -0.071(2) -0.4369(17) 0.043(8) Uiso 1 0 .
H56 H -0.749(3) -0.091(2) -0.2539(16) 0.036(7) Uiso 1 0 .
H57 H -0.883(3) -0.178(2) -0.3287(17) 0.045(8) Uiso 1 0 .
H58 H -0.776(4) -0.236(3) -0.278(2) 0.064(10) Uiso 1 0 .

loop_
_atom_site_aniso_label
_atom_site_aniso_U_11
_atom_site_aniso_U_22
_atom_site_aniso_U_33
_atom_site_aniso_U_12
_atom_site_aniso_U_13
_atom_site_aniso_U_23
OS1 0.01240(5) 0.01187(8) 0.01120(14) 0.00265(2) 0.00244(2) 0.00296(2)
N2 0.0181(8) 0.0183(8) 0.0153(8) 0.0046(6) 0.0036(6) 0.0044(6)
O3 0.0175(7) 0.0320(9) 0.0308(9) 0.0111(6) 0.0022(6) 0.0076(7)
C4 0.0171(9) 0.0169(9) 0.0154(9) 0.0020(7) 0.0017(7) 0.0058(7)
C5 0.0172(9) 0.0206(9) 0.0150(9) 0.0034(7) 0.0030(7) 0.0080(7)
C6 0.0246(11) 0.0237(11) 0.0293(12) 0.0064(9) 0.0130(9) 0.0105(9)
C7 0.0316(13) 0.0372(14) 0.0494(17) 0.0119(11) 0.0249(12) 0.0208(12)
C8 0.0193(11) 0.0390(15) 0.0541(18) 0.0016(10) 0.0088(11) 0.0259(13)
C9 0.0200(10) 0.0226(10) 0.0321(12) -0.0012(8) 0.0013(8) 0.0136(9)
N10 0.0177(8) 0.0198(8) 0.0225(9) 0.0007(6) 0.0023(7) 0.0088(7)
C11 0.0322(13) 0.0357(14) 0.0404(16) -0.0032(11) 0.0020(11) 0.0244(12)
C12 0.0399(15) 0.0268(13) 0.0427(17) -0.0089(11) -0.0030(12) 0.0115(11)
P13 0.0167(2) 0.0141(2) 0.0127(3) 0.00464(18) 0.00185(17) 0.00322(17)
C14 0.0220(10) 0.0182(9) 0.0170(9) 0.0058(8) -0.0028(7) 0.0011(7)
C15 0.0324(13) 0.0279(12) 0.0237(11) 0.0092(10) -0.0049(9) 0.0088(9)
C16 0.0184(10) 0.0226(11) 0.0297(12) 0.0014(8) -0.0012(8) 0.0038(9)
C17 0.0213(9) 0.0153(9) 0.0180(9) 0.0064(7) 0.0026(7) 0.0044(7)
C18 0.0364(13) 0.0153(10) 0.0259(12) 0.0072(9) 0.0010(9) 0.0024(8)
C19 0.0232(11) 0.0244(11) 0.0302(12) 0.0101(9) 0.0027(9) 0.0098(9)
C20 0.0284(11) 0.0217(10) 0.0192(10) 0.0082(8) 0.0099(8) 0.0075(8)
C21 0.0278(12) 0.0356(14) 0.0308(13) 0.0090(10) 0.0160(10) 0.0122(11)
C22 0.0509(17) 0.0340(14) 0.0244(12) 0.0073(13) 0.0189(12) 0.0011(10)
P23 0.0144(2) 0.0138(2) 0.0137(3) 0.00251(17) 0.00297(17) 0.00288(17)
C24 0.0248(10) 0.0184(9) 0.0153(9) 0.0042(8) 0.0055(7) 0.0038(7)
C25 0.0273(11) 0.0366(14) 0.0223(11) 0.0108(10) 0.0121(9) 0.0057(10)
C26 0.0398(14) 0.0248(11) 0.0160(10) 0.0047(10) 0.0034(9) 0.0012(8)
C27 0.0262(10) 0.0161(9) 0.0197(10) 0.0033(8) 0.0078(8) 0.0058(7)
C28 0.0465(16) 0.0174(10) 0.0309(13) 0.0000(10) 0.0069(11) 0.0060(9)
C29 0.0345(13) 0.0231(11) 0.0273(12) 0.0109(9) 0.0067(10) 0.0128(9)
C30 0.0160(9) 0.0209(10) 0.0263(11) 0.0019(8) -0.0016(8) 0.0000(8)
C31 0.0252(12) 0.0334(13) 0.0321(13) 0.0099(10) -0.0062(10) 0.0075(11)
C32 0.0165(10) 0.0380(15) 0.0443(16) 0.0030(10) 0.0090(10) 0.0069(12)

loop_
_atom_type_symbol
_atom_type_description
_atom_type_scat_dispersion_real
_atom_type_scat_dispersion_imag
_atom_type_scat_source
OS Os -1.816 7.605 'International Tables Vol. IV (1974) Table 2.2B'
P P 0.09 0.095 'International Tables Vol. IV (1974) Table 2.2B'
O O 0.008 0.006 'International Tables Vol. IV (1974) Table 2.2B'
N N 0.004 0.003 'International Tables Vol. IV (1974) Table 2.2B'
C C 0.002 0.002 'International Tables Vol. IV (1974) Table 2.2B'
H H 0 0 'International Tables Vol. IV (1974) Table 2.2B'

loop_
_geom_angle_atom_site_label_1
_geom_angle_atom_site_label_2
_geom_angle_atom_site_label_3
_geom_angle
_geom_angle_site_symmetry_1
_geom_angle_site_symmetry_2
_geom_angle_site_symmetry_3
_geom_angle_publ_flag
P13 OS1 P23 157.782(17) . . . no
P13 OS1 N2 101.98(5) . . . no
P13 OS1 C4 92.57(5) . . . no
P13 OS1 H1 77.6(8) . . . no
P13 OS1 H2 83.2(9) . . . no
P23 OS1 N2 97.73(5) . . . no
P23 OS1 C4 92.46(5) . . . no
P23 OS1 H1 81.9(8) . . . no
P23 OS1 H2 82.7(9) . . . no
N2 OS1 C4 104.15(7) . . . no
N2 OS1 H1 175.2(8) . . . no
N2 OS1 H2 102.3(9) . . . no
C4 OS1 H1 80.7(8) . . . no
C4 OS1 H2 153.5(9) . . . no
H1 OS1 H2 72.9(11) . . . no
OS1 P13 C14 112.50(7) . . . no
OS1 P13 C17 115.57(6) . . . no
OS1 P13 C20 112.79(7) . . . no
C14 P13 C17 102.95(9) . . . no
C14 P13 C20 102.45(10) . . . no
C17 P13 C20 109.39(9) . . . no
OS1 P23 C24 114.78(7) . . . no
OS1 P23 C27 111.96(7) . . . no
OS1 P23 C30 115.09(7) . . . no
C24 P23 C27 108.37(9) . . . no
C24 P23 C30 103.32(10) . . . no
C27 P23 C30 102.22(10) . . . no
OS1 N2 O3 177.15(15) . . . no
C5 N10 C9 121.53(18) . . . no
OS1 C4 C5 118.25(13) . . . no
OS1 C4 H3 107.7(12) . . . no
OS1 C4 H4 110.6(12) . . . no
C5 C4 H3 107.0(12) . . . no
C5 C4 H4 108.9(12) . . . no
H3 C4 H4 103.4(16) . . . no
N10 C5 C4 118.93(18) . . . no
N10 C5 C6 124.53(18) . . . no
C4 C5 C6 116.49(17) . . . no
C5 C6 C7 112.10(19) . . . no
C5 C6 H5 111.0(15) . . . no
C5 C6 H6 108.1(14) . . . no
C7 C6 H5 107.3(15) . . . no
C7 C6 H6 112.3(14) . . . no
H5 C6 H6 106(2) . . . no
C6 C7 C8 109.1(2) . . . no
C6 C7 H7 110.3(16) . . . no
C6 C7 H8 111.1(15) . . . no
C8 C7 H7 110.3(16) . . . no
C8 C7 H8 108.0(15) . . . no
H7 C7 H8 108(2) . . . no
C7 C8 C9 111.6(2) . . . no
C7 C8 H9 110.5(17) . . . no
C7 C8 H10 108.8(17) . . . no
C9 C8 H9 106.1(17) . . . no
C9 C8 H10 110.3(16) . . . no
H9 C8 H10 110(2) . . . no
N10 C9 C8 113.99(18) . . . no
N10 C9 C11 106.06(17) . . . no
N10 C9 C12 106.75(19) . . . no
C8 C9 C11 112.3(2) . . . no
C8 C9 C12 109.8(2) . . . no
C11 C9 C12 107.6(2) . . . no
C9 C11 H11 112.1(16) . . . no
C9 C11 H12 110.3(14) . . . no
C9 C11 H13 113.0(16) . . . no
H11 C11 H12 105(2) . . . no
H11 C11 H13 108(2) . . . no
H12 C11 H13 109(2) . . . no
C9 C12 H14 111.9(17) . . . no
C9 C12 H15 106.0(17) . . . no
C9 C12 H16 111.4(16) . . . no
H14 C12 H15 106(2) . . . no
H14 C12 H16 107(2) . . . no
H15 C12 H16 114(2) . . . no
P13 C14 C15 112.77(15) . . . no
P13 C14 C16 110.39(14) . . . no
P13 C14 H17 105.6(13) . . . no
C15 C14 C16 110.95(19) . . . no
C15 C14 H17 109.0(13) . . . no
C16 C14 H17 107.8(14) . . . no
C14 C15 H18 111.9(14) . . . no
C14 C15 H19 113.2(15) . . . no
C14 C15 H20 109.1(15) . . . no
H18 C15 H19 106(2) . . . no
H18 C15 H20 107(2) . . . no
H19 C15 H20 110(2) . . . no
C14 C16 H21 111.3(14) . . . no
C14 C16 H22 111.4(16) . . . no
C14 C16 H23 109.5(15) . . . no
H21 C16 H22 109(2) . . . no
H21 C16 H23 108(2) . . . no
H22 C16 H23 108(2) . . . no
P13 C17 C18 117.30(14) . . . no
P13 C17 C19 112.51(15) . . . no
P13 C17 H24 102.2(13) . . . no
C18 C17 C19 110.46(18) . . . no
C18 C17 H24 107.0(13) . . . no
C19 C17 H24 106.3(13) . . . no
C17 C18 H25 112.2(14) . . . no
C17 C18 H26 109.3(15) . . . no
C17 C18 H27 112.4(15) . . . no
H25 C18 H26 107(2) . . . no
H25 C18 H27 109.5(19) . . . no
H26 C18 H27 106(2) . . . no
C17 C19 H28 111.0(14) . . . no
C17 C19 H29 109.2(15) . . . no
C17 C19 H30 114.7(12) . . . no
H28 C19 H29 107(2) . . . no
H28 C19 H30 106.8(18) . . . no
H29 C19 H30 108.2(18) . . . no
P13 C20 C21 115.49(15) . . . no
P13 C20 C22 114.74(17) . . . no
P13 C20 H31 101.0(13) . . . no
C21 C20 C22 109.5(2) . . . no
C21 C20 H31 106.8(13) . . . no
C22 C20 H31 108.5(13) . . . no
C20 C21 H32 112.6(15) . . . no
C20 C21 H33 112.5(16) . . . no
C20 C21 H34 107.4(16) . . . no
H32 C21 H33 105(2) . . . no
H32 C21 H34 108(2) . . . no
H33 C21 H34 111(2) . . . no
C20 C22 H35 112.8(19) . . . no
C20 C22 H36 111.5(16) . . . no
C20 C22 H37 104.3(18) . . . no
H35 C22 H36 110(2) . . . no
H35 C22 H37 110(2) . . . no
H36 C22 H37 108(2) . . . no
P23 C24 C25 111.00(14) . . . no
P23 C24 C26 118.43(16) . . . no
P23 C24 H38 103.5(14) . . . no
C25 C24 C26 110.24(19) . . . no
C25 C24 H38 107.4(14) . . . no
C26 C24 H38 105.4(14) . . . no
C24 C25 H39 113.1(15) . . . no
C24 C25 H40 111.1(15) . . . no
C24 C25 H41 113.9(16) . . . no
H39 C25 H40 110(2) . . . no
H39 C25 H41 105(2) . . . no
H40 C25 H41 103(2) . . . no
C24 C26 H42 115.5(15) . . . no
C24 C26 H43 109.1(15) . . . no
C24 C26 H44 111.5(15) . . . no
H42 C26 H43 107(2) . . . no
H42 C26 H44 106(2) . . . no
H43 C26 H44 107(2) . . . no
P23 C27 C28 115.89(16) . . . no
P23 C27 C29 114.08(15) . . . no
P23 C27 H45 98.6(13) . . . no
C28 C27 C29 110.30(19) . . . no
C28 C27 H45 109.4(13) . . . no
C29 C27 H45 107.6(13) . . . no
C27 C28 H46 112.9(15) . . . no
C27 C28 H47 113.9(17) . . . no
C27 C28 H48 108.9(15) . . . no
H46 C28 H47 107(2) . . . no
H46 C28 H48 107(2) . . . no
H47 C28 H48 107(2) . . . no
C27 C29 H49 110.9(16) . . . no
C27 C29 H50 111.6(15) . . . no
C27 C29 H51 113.1(14) . . . no
H49 C29 H50 110(2) . . . no
H49 C29 H51 102.8(19) . . . no
H50 C29 H51 108(2) . . . no
P23 C30 C31 110.90(16) . . . no
P23 C30 C32 113.11(16) . . . no
P23 C30 H52 106.3(13) . . . no
C31 C30 C32 110.5(2) . . . no
C31 C30 H52 109.2(13) . . . no
C32 C30 H52 106.6(13) . . . no
C30 C31 H53 110.3(14) . . . no
C30 C31 H54 113.8(15) . . . no
C30 C31 H55 110.3(16) . . . no
H53 C31 H54 108(2) . . . no
H53 C31 H55 105(2) . . . no
H54 C31 H55 108(2) . . . no
C30 C32 H56 110.5(14) . . . no
C30 C32 H57 109.0(17) . . . no
C30 C32 H58 115(2) . . . no
H56 C32 H57 107(2) . . . no
H56 C32 H58 108(2) . . . no
H57 C32 H58 107(2) . . . no

loop_
_geom_bond_atom_site_label_1
_geom_bond_atom_site_label_2
_geom_bond_distance
_geom_bond_site_symmetry_1
_geom_bond_site_symmetry_2
_geom_bond_publ_flag
OS1 P13 2.3673(5) . . no
OS1 P23 2.3706(5) . . no
OS1 N2 1.7748(16) . . no
OS1 C4 2.2396(19) . . no
OS1 H1 1.60(2) . . no
OS1 H2 1.67(3) . . no
P13 C14 1.854(2) . . no
P13 C17 1.854(2) . . no
P13 C20 1.861(2) . . no
P23 C24 1.863(2) . . no
P23 C27 1.860(2) . . no
P23 C30 1.852(2) . . no
O3 N2 1.194(2) . . no
N10 C5 1.280(2) . . no
N10 C9 1.484(3) . . no
C4 C5 1.496(3) . . no
C4 H3 1.00(2) . . no
C4 H4 1.00(2) . . no
C5 C6 1.520(3) . . no
C6 C7 1.512(3) . . no
C6 H5 0.97(3) . . no
C6 H6 0.96(2) . . no
C7 C8 1.503(4) . . no
C7 H7 0.94(3) . . no
C7 H8 1.00(3) . . no
C8 C9 1.514(3) . . no
C8 H9 0.95(3) . . no
C8 H10 0.99(3) . . no
C9 C11 1.529(3) . . no
C9 C12 1.536(4) . . no
C11 H11 0.98(3) . . no
C11 H12 1.00(2) . . no
C11 H13 1.00(3) . . no
C12 H14 0.95(3) . . no
C12 H15 0.96(3) . . no
C12 H16 0.99(3) . . no
C14 C15 1.529(3) . . no
C14 C16 1.530(3) . . no
C14 H17 0.93(2) . . no
C15 H18 0.98(2) . . no
C15 H19 0.98(3) . . no
C15 H20 0.96(3) . . no
C16 H21 0.94(2) . . no
C16 H22 0.97(3) . . no
C16 H23 0.96(3) . . no
C17 C18 1.528(3) . . no
C17 C19 1.531(3) . . no
C17 H24 0.95(2) . . no
C18 H25 1.03(2) . . no
C18 H26 0.93(2) . . no
C18 H27 0.98(3) . . no
C19 H28 0.95(2) . . no
C19 H29 0.95(2) . . no
C19 H30 1.00(2) . . no
C20 C21 1.522(3) . . no
C20 C22 1.530(3) . . no
C20 H31 0.92(2) . . no
C21 H32 0.95(2) . . no
C21 H33 0.94(3) . . no
C21 H34 0.95(3) . . no
C22 H35 0.92(3) . . no
C22 H36 0.98(3) . . no
C22 H37 0.97(3) . . no
C24 C25 1.524(3) . . no
C24 C26 1.529(3) . . no
C24 H38 0.92(2) . . no
C25 H39 0.96(2) . . no
C25 H40 0.97(3) . . no
C25 H41 0.94(3) . . no
C26 H42 0.94(3) . . no
C26 H43 1.00(3) . . no
C26 H44 0.95(2) . . no
C27 C28 1.527(3) . . no
C27 C29 1.528(3) . . no
C27 H45 0.94(2) . . no
C28 H46 1.00(3) . . no
C28 H47 0.93(3) . . no
C28 H48 0.99(3) . . no
C29 H49 0.96(3) . . no
C29 H50 0.95(3) . . no
C29 H51 1.00(2) . . no
C30 C31 1.530(3) . . no
C30 C32 1.525(3) . . no
C30 H52 0.96(2) . . no
C31 H53 1.00(3) . . no
C31 H54 1.00(3) . . no
C31 H55 0.97(3) . . no
C32 H56 1.03(3) . . no
C32 H57 0.91(3) . . no
C32 H58 0.93(3) . . no
